data_9001020
loop_
_publ_author_name
'Hazen, R. M.'
'Au, A. Y.'
'Finger, L. W.'

_publ_section_title
;High-pressure crystal chemistry of beryl (Be3Al2Si6O18) and euclase
 (BeAlSiO4OH) Sample: Pressure = 36 kbar
;
_journal_name_full 'American Mineralogist'
_journal_page_first 977
_journal_page_last 984
_journal_volume 71
_journal_year 1986
_chemical_formula_sum 'Al2 Be3 O18 Si6'
_chemical_name_mineral Beryl
_space_group_IT_number 192
_symmetry_space_group_name_Hall '-P 6 2c'
_symmetry_space_group_name_H-M 'P 6/m c c'
_cell_angle_alpha 90
_cell_angle_beta 90
_cell_angle_gamma 120
_cell_length_a 9.153
_cell_length_b 9.153
_cell_length_c 9.119
_cell_formula_units_Z 2
_cell_volume 661.614
_database_code_amcsd 0001042
_diffrn_ambient_pressure 3.6e+06
_exptl_crystal_density_diffrn 2.698
_cod_original_formula_sum 'Be3 Al2 Si6 O18'
_cod_database_code 9001020

loop_
_space_group_symop_operation_xyz
x,y,z
-x,-x+y,1/2+z
x,x-y,1/2-z
-x+y,-x,-z
x-y,x,z
-y,-x,1/2+z
y,x,1/2-z
y,-x+y,-z
-y,x-y,z
x-y,-y,1/2+z
-x+y,y,1/2-z
x,y,-z
-x,-y,z
x,x-y,1/2+z
-x,-x+y,1/2-z
x-y,x,-z
-x+y,-x,z
y,x,1/2+z
-y,-x,1/2-z
-y,x-y,-z
y,-x+y,z
-x+y,y,1/2+z
x-y,-y,1/2-z
-x,-y,-z

loop_
_atom_site_label
_atom_site_fract_x
_atom_site_fract_y
_atom_site_fract_z
_atom_site_U_iso_or_equiv
Be 0.50000 0.00000 0.25000 0.00507
Al 0.33333 0.66667 0.25000 0.01393
Si 0.38830 0.11610 0.00000 0.01102
O1 0.31110 0.23710 0.00000 0.01343
O2 0.49840 0.14500 0.14470 0.01241

loop_
_cod_related_entry_id
_cod_related_entry_database
_cod_related_entry_code
1 AMCSD 0001042
